data_2009499
loop_
_publ_author_name
'Parkin, Sean'
'Hitchcock, Shawn R.'
'Hope, Hakon'
'Nantz, Michael H.'

_publ_section_title
;
 2,2'-Ethylenebis(\h^5^-indenyl)TiCl~2~
;
_journal_issue 2
_journal_name_full 'Acta Crystallographica Section C'
_journal_page_first 169
_journal_page_last 171
_journal_paper_doi 10.1107/S0108270193007851
_journal_volume 50
_journal_year 1994
_chemical_formula_moiety '[TiCl~2~(C~20~H~16~)]'
_chemical_formula_sum 'C20 H16 Cl2 Ti'
_chemical_formula_weight 375.13
_chemical_name_systematic
;
Ethylene-1,2-bis(\h^5^-2-indenyl)titanium (IV) dichloride
;
_space_group_IT_number 62
_symmetry_cell_setting orthorhombic
_symmetry_space_group_name_Hall '-P 2ac 2n'
_symmetry_space_group_name_H-M 'P n m a'
_cell_angle_alpha 90.00
_cell_angle_beta 90.00
_cell_angle_gamma 90.00
_cell_formula_units_Z 4
_cell_length_a 13.325(2)
_cell_length_b 17.260(2)
_cell_length_c 7.1140(10)
_cell_measurement_reflns_used 24
_cell_measurement_temperature 120.0(10)
_cell_measurement_theta_max 52
_cell_measurement_theta_min 47
_cell_volume 1636.1(4)
_computing_cell_refinement 'Siemens P3/PC'
_computing_data_collection 'Siemens P3/PC'
_computing_data_reduction 'XDISK Siemens(1989)'
_computing_molecular_graphics 'SHELXTL XP'
_computing_publication_material 'SHELXL92 and local programs'
_computing_structure_refinement 'SHELXL92 (Sheldrick, 1993)'
_computing_structure_solution 'SHELXTL XS (Sheldrick, 1990)'
_diffrn_ambient_temperature 120.0(10)
_diffrn_measurement_device 'Siemens P4-RA diffractometer'
_diffrn_measurement_method \q-2\q
_diffrn_radiation_monochromator 'Ni filter'
_diffrn_radiation_source 'rotating anode'
_diffrn_radiation_type CuK\a
_diffrn_radiation_wavelength 1.54178
_diffrn_reflns_av_R_equivalents
;0.0359 before absorption correction,
 0.0238 after absorption correction
;
_diffrn_reflns_av_sigmaI/netI 0.0180
_diffrn_reflns_limit_h_max 14
_diffrn_reflns_limit_h_min -14
_diffrn_reflns_limit_k_max 18
_diffrn_reflns_limit_k_min -18
_diffrn_reflns_limit_l_max 7
_diffrn_reflns_limit_l_min -7
_diffrn_reflns_number 7480
_diffrn_reflns_theta_max 54.30
_diffrn_reflns_theta_min 5.12
_diffrn_standards_decay_% +3
_diffrn_standards_interval_count 198
_diffrn_standards_number 2
_exptl_absorpt_coefficient_mu 7.380
_exptl_absorpt_correction_T_max 0.80239
_exptl_absorpt_correction_T_min 0.35977
_exptl_absorpt_correction_type analytical
_exptl_crystal_colour Red
_exptl_crystal_density_diffrn 1.523
_exptl_crystal_F_000 768
_exptl_crystal_size_max 0.15
_exptl_crystal_size_mid 0.12
_exptl_crystal_size_min 0.03
_refine_diff_density_max 0.327
_refine_diff_density_min -0.595
_refine_ls_extinction_coef 0.00029(10)
_refine_ls_extinction_method ' SHELX,  F~c~^*^=kFc[1 +0.001xF~c~^2^\l^3^/sin(2\q)]^-1/4^'
_refine_ls_goodness_of_fit_all 1.191
_refine_ls_goodness_of_fit_obs 1.198
_refine_ls_matrix_type full
_refine_ls_number_parameters 200
_refine_ls_number_reflns 1040
_refine_ls_number_restraints 391
_refine_ls_restrained_S_all 1.067
_refine_ls_restrained_S_obs 1.070
_refine_ls_R_factor_all 0.0436
_refine_ls_R_factor_obs 0.0415
_refine_ls_shift/esd_max 0.000
_refine_ls_shift/esd_mean 0.000
_refine_ls_structure_factor_coef Fsqd
_refine_ls_weighting_scheme
; calc w=1/[\s^2^(F~o~^2^) +(0.0300P)^2^ +5.7185P]
where P=(F~o~^2^ +2F~c~^2^)/3
;
_refine_ls_wR_factor_all 0.0946
_refine_ls_wR_factor_obs 0.0939
_reflns_number_observed 1018
_reflns_number_total 1040
_reflns_observed_criterion I>2\s(I)
_cod_data_source_file st1073.cif
_cod_data_source_block sp118anal
_cod_depositor_comments
;
The following automatic conversions were performed:
'_symmetry_cell_setting' value 'Orthorhombic' changed to 'orthorhombic'
according to '/home/saulius/struct/CIF-dictionaries/cif_core.dic'
dictionary named 'cif_core.dic' version 2.4.1 from
2010-06-29.

'_geom_bond_publ_flag' value 'Y' changed to 'y' according to
'/home/saulius/struct/CIF-dictionaries/cif_core.dic' dictionary named
'cif_core.dic' version 2.4.1 from 2010-06-29 (25 times).

Automatic conversion script
Id: cif_fix_enum 1527 2010-12-29 10:47:43Z saulius 

The following automatic conversions were performed:

'_symmetry_cell_setting' value 'Orthorhombic' changed to
'orthorhombic' according to
/home/saulius/struct/CIF-dictionaries/cif_core.dic dictionary named
'cif_core.dic' version 2.4.1 from 2010-06-29.

'_geom_bond_publ_flag'
value 'Y' changed to 'y' according to
/home/saulius/struct/CIF-dictionaries/cif_core.dic dictionary named
'cif_core.dic' version 2.4.1 from 2010-06-29 (25
times).

'_geom_angle_publ_flag' value 'Y' changed to 'y' according
to /home/saulius/struct/CIF-dictionaries/cif_core.dic dictionary
named 'cif_core.dic' version 2.4.1 from 2010-06-29 (32 times).

Automatic conversion script
Id: cif_fix_values 1715 2011-07-08 13:25:40Z adriana 
;
_cod_database_code 2009499

loop_
_symmetry_equiv_pos_as_xyz
'x, y, z'
'-x+1/2, -y, z+1/2'
'-x, y+1/2, -z'
'x+1/2, -y+1/2, -z+1/2'
'-x, -y, -z'
'x-1/2, y, -z-1/2'
'x, -y-1/2, z'
'-x-1/2, y-1/2, z-1/2'

loop_
_atom_site_aniso_label
_atom_site_aniso_U_11
_atom_site_aniso_U_22
_atom_site_aniso_U_33
_atom_site_aniso_U_12
_atom_site_aniso_U_13
_atom_site_aniso_U_23
Ti 0.0117(5) 0.0246(6) 0.0140(5) 0.000 -0.0007(4) 0.000
Cl1 0.0133(6) 0.0296(8) 0.0273(8) 0.000 0.0038(6) 0.000
Cl2 0.0284(8) 0.0373(9) 0.0154(7) 0.000 -0.0029(6) 0.000
C1A 0.024(3) 0.015(3) 0.018(3) 0.001(3) 0.002(3) -0.003(3)
C2A 0.021(3) 0.024(3) 0.023(3) 0.000(3) -0.005(3) -0.006(3)
C3A 0.017(3) 0.027(3) 0.021(3) -0.007(3) 0.004(3) -0.006(3)
C4A 0.023(3) 0.026(3) 0.030(3) -0.006(3) -0.005(3) 0.004(3)
C5A 0.025(3) 0.023(3) 0.023(3) -0.006(3) -0.004(3) 0.011(3)
C6A 0.025(3) 0.027(3) 0.038(3) 0.003(3) -0.004(3) 0.008(3)
C7A 0.023(3) 0.023(3) 0.031(3) 0.001(3) 0.006(3) 0.004(3)
C8A 0.017(3) 0.018(3) 0.028(3) -0.005(3) 0.002(3) 0.006(3)
C9A 0.016(3) 0.026(3) 0.024(3) -0.011(3) -0.006(3) 0.004(3)
C10A 0.024(3) 0.030(3) 0.030(3) -0.001(3) -0.008(3) 0.000(3)
C1B 0.030(3) 0.024(4) 0.027(3) 0.000(3) 0.003(3) 0.004(3)
C2B 0.029(3) 0.028(3) 0.025(3) 0.000(3) -0.004(3) 0.005(3)
C3B 0.024(3) 0.040(4) 0.030(3) 0.007(3) -0.001(3) 0.003(3)
C4B 0.051(3) 0.040(4) 0.040(3) 0.009(3) -0.002(3) -0.003(3)
C5B 0.054(4) 0.042(4) 0.044(3) 0.006(3) -0.013(3) -0.006(3)
C6B 0.044(3) 0.038(4) 0.037(3) -0.002(3) -0.009(3) -0.002(3)
C7B 0.038(3) 0.028(3) 0.036(3) -0.004(3) -0.010(3) -0.002(3)
C8B 0.027(3) 0.022(3) 0.034(3) 0.000(3) -0.005(3) -0.006(3)
C9B 0.033(3) 0.035(3) 0.029(3) 0.014(3) -0.002(3) -0.005(3)
C10B 0.024(3) 0.028(3) 0.025(3) 0.000(2) -0.007(3) -0.003(2)

loop_
_atom_site_label
_atom_site_fract_x
_atom_site_fract_y
_atom_site_fract_z
_atom_site_U_iso_or_equiv
_atom_site_thermal_displace_type
_atom_site_calc_flag
_atom_site_refinement_flags
_atom_site_occupancy
_atom_site_disorder_group
_atom_site_type_symbol
Ti 0.78685(6) 0.75 0.15367(12) 0.0168(5) Uani d SD 1 . Ti
Cl1 0.95404(9) 0.75 0.0482(2) 0.0234(6) Uani d S 1 . Cl
Cl2 0.82411(10) 0.75 0.4714(2) 0.0271(8) Uani d S 1 . Cl
C1A 0.7602(5) 0.6500(4) -0.0665(8) 0.019(3) Uani d PDU 0.50 -1 C
H1A 0.7832(5) 0.6614(4) -0.1883(8) 0.023 Uiso calc PR 0.50 -1 H
C2A 0.6653(4) 0.6689(4) 0.0068(9) 0.022(3) Uani d PDU 0.50 -1 C
C3A 0.6656(4) 0.6496(4) 0.1986(10) 0.022(3) Uani d PDU 0.50 -1 C
H3A 0.6147(4) 0.6613(4) 0.2856(10) 0.026 Uiso calc PR 0.50 -1 H
C4A 0.7853(6) 0.5644(5) 0.3991(10) 0.026(3) Uani d PDU 0.50 -1 C
H4A 0.7432(6) 0.5604(5) 0.5047(10) 0.032 Uiso calc PR 0.50 -1 H
C5A 0.8744(6) 0.5284(5) 0.3941(12) 0.024(3) Uani d PDU 0.50 -1 C
H5A 0.8975(6) 0.5021(5) 0.5016(12) 0.029 Uiso calc PR 0.50 -1 H
C6A 0.9371(5) 0.5292(4) 0.2221(12) 0.030(3) Uani d PDU 0.50 -1 C
H6A 0.9985(5) 0.5024(4) 0.2214(12) 0.036 Uiso calc PR 0.50 -1 H
C7A 0.9078(5) 0.5677(5) 0.0666(13) 0.025(3) Uani d PDU 0.50 -1 C
H7A 0.9463(5) 0.5665(5) -0.0440(13) 0.031 Uiso calc PR 0.50 -1 H
C8A 0.8156(5) 0.6105(3) 0.0760(9) 0.021(3) Uani d PDU 0.50 -1 C
C9A 0.7562(5) 0.6091(4) 0.2385(9) 0.022(3) Uani d PDU 0.50 -1 C
C10A 0.5777(5) 0.7053(4) -0.0950(9) 0.028(3) Uani d PDU 0.50 -1 C
H10A 0.5219(5) 0.7150(4) -0.0061(9) 0.034 Uiso calc PRD 0.50 -1 H
H10B 0.5532(5) 0.6702(4) -0.1951(9) 0.034 Uiso calc PRD 0.50 -1 H
C1B 0.7740(6) 0.8529(4) -0.0620(8) 0.027(3) Uani d PDU 0.50 -1 C
H1B 0.8134(6) 0.8473(4) -0.1707(8) 0.032 Uiso calc PR 0.50 -1 H
C2B 0.6763(4) 0.8239(4) -0.0372(9) 0.028(3) Uani d PDU 0.50 -1 C
C3B 0.6491(4) 0.8369(4) 0.1511(11) 0.031(3) Uani d PDU 0.50 -1 C
H3B 0.5907(4) 0.8184(4) 0.2099(11) 0.038 Uiso calc PR 0.50 -1 H
C4B 0.7348(7) 0.9130(5) 0.4234(10) 0.043(3) Uani d PDU 0.50 -1 C
H4B 0.6846(7) 0.9053(5) 0.5144(10) 0.052 Uiso calc PR 0.50 -1 H
C5B 0.8193(8) 0.9532(6) 0.4634(12) 0.047(4) Uani d PDU 0.50 -1 C
H5B 0.8258(8) 0.9761(6) 0.5827(12) 0.056 Uiso calc PR 0.50 -1 H
C6B 0.9005(7) 0.9622(6) 0.3284(13) 0.039(3) Uani d PDU 0.50 -1 C
H6B 0.9569(7) 0.9922(6) 0.3598(13) 0.047 Uiso calc PR 0.50 -1 H
C7B 0.8955(6) 0.9279(5) 0.1591(13) 0.034(3) Uani d PDU 0.50 -1 C
H7B 0.9514(6) 0.9274(5) 0.0784(13) 0.041 Uiso calc PR 0.50 -1 H
C8B 0.8032(5) 0.8921(4) 0.1048(9) 0.028(3) Uani d PDU 0.50 -1 C
C9B 0.7248(5) 0.8828(4) 0.2376(9) 0.032(3) Uani d PDU 0.50 -1 C
C10B 0.6134(5) 0.7809(4) -0.1799(10) 0.026(3) Uani d PDU 0.50 -1 C
H10C 0.6537(5) 0.7704(4) -0.2940(10) 0.031 Uiso calc PRD 0.50 -1 H
H10D 0.5549(5) 0.8129(4) -0.2166(10) 0.031 Uiso calc PRD 0.50 -1 H

loop_
_atom_type_symbol
_atom_type_description
_atom_type_scat_dispersion_real
_atom_type_scat_dispersion_imag
_atom_type_scat_source
C C 0.0181 0.0091 'International Tables for Crystallography (Vol. C, Tables 4.2.6.8, 6.1.1.4)'
H H 0.0000 0.0000 'International Tables for Crystallography (Vol. C, Tables 4.2.6.8, 6.1.1.4)'
Cl Cl 0.3639 0.7018 'International Tables for Crystallography (Vol. C, Tables 4.2.6.8, 6.1.1.4)'
Ti Ti 0.2191 1.8069 'International Tables for Crystallography (Vol. C, Tables 4.2.6.8, 6.1.1.4)'

loop_
_geom_angle_atom_site_label_1
_geom_angle_atom_site_label_2
_geom_angle_atom_site_label_3
_geom_angle_site_symmetry_1
_geom_angle_site_symmetry_3
_geom_angle
_geom_angle_publ_flag
Cl2 Ti Cl1 . . 96.22(6) y
Cl2 Ti C1B . 7_575 130.72(15) y
Cl1 Ti C1B . 7_575 82.0(2) y
Cl2 Ti C1A . 7_575 132.93(14) y
Cl1 Ti C1A . 7_575 86.0(2) y
C1B Ti C1A 7_575 7_575 96.2(2) y
Cl2 Ti C3B . 7_575 100.0(2) y
Cl1 Ti C3B . 7_575 137.0(2) y
C1B Ti C3B 7_575 7_575 57.4(2) ?
C1A Ti C3B 7_575 7_575 110.0(3) ?
Cl2 Ti C2B . 7_575 133.8(2) y
Cl1 Ti C2B . 7_575 113.9(2) y
C1B Ti C2B 7_575 7_575 34.6(2) ?
C1A Ti C2B 7_575 7_575 85.4(2) ?
C3B Ti C2B 7_575 7_575 34.5(2) ?
Cl2 Ti C2A . 7_575 125.0(2) y
Cl1 Ti C2A . 7_575 120.3(2) y
C1B Ti C2A 7_575 7_575 96.2(2) ?
C1A Ti C2A 7_575 7_575 34.5(2) ?
C3B Ti C2A 7_575 7_575 80.9(2) ?
C2B Ti C2A 7_575 7_575 69.1(2) y
Cl2 Ti C3A . 7_575 90.8(2) y
Cl1 Ti C3A . 7_575 133.1(2) y
C1B Ti C3A 7_575 7_575 125.8(3) ?
C1A Ti C3A 7_575 7_575 57.1(2) ?
C3B Ti C3A 7_575 7_575 86.4(2) y
C2B Ti C3A 7_575 7_575 92.7(2) ?
C2A Ti C3A 7_575 7_575 34.2(2) ?
Cl2 Ti C8B . 7_575 96.76(15) y
Cl1 Ti C8B . 7_575 82.7(2) y
C1B Ti C8B 7_575 7_575 34.0(2) ?
C1A Ti C8B 7_575 7_575 130.0(2) ?
C3B Ti C8B 7_575 7_575 56.1(2) ?
C2B Ti C8B 7_575 7_575 56.3(2) ?
C2A Ti C8B 7_575 7_575 125.3(2) ?
C3A Ti C8B 7_575 7_575 142.5(2) ?
Cl2 Ti C8A . 7_575 100.55(14) y
Cl1 Ti C8A . 7_575 77.5(2) y
C1B Ti C8A 7_575 7_575 126.4(2) ?
C1A Ti C8A 7_575 7_575 34.0(2) ?
C3B Ti C8A 7_575 7_575 136.6(2) ?
C2B Ti C8A 7_575 7_575 119.1(2) ?
C2A Ti C8A 7_575 7_575 56.0(2) ?
C3A Ti C8A 7_575 7_575 55.6(2) ?
C8B Ti C8A 7_575 7_575 154.9(2) y
Cl2 Ti C9B . 7_575 80.7(2) y
Cl1 Ti C9B . 7_575 112.8(2) y
C1B Ti C9B 7_575 7_575 56.0(2) ?
C1A Ti C9B 7_575 7_575 141.0(2) ?
C3B Ti C9B 7_575 7_575 33.8(2) ?
C2B Ti C9B 7_575 7_575 56.0(2) ?
C2A Ti C9B 7_575 7_575 114.7(2) ?
C3A Ti C9B 7_575 7_575 114.1(2) ?
C8B Ti C9B 7_575 7_575 33.0(2) ?
C8A Ti C9B 7_575 7_575 169.5(2) ?
Cl2 Ti C9A . 7_575 78.6(2) y
Cl1 Ti C9A . 7_575 103.20(15) y
C1B Ti C9A 7_575 7_575 150.0(2) ?
C1A Ti C9A 7_575 7_575 55.4(2) ?
C3B Ti C9A 7_575 7_575 118.9(2) ?
C2B Ti C9A 7_575 7_575 123.4(2) ?
C2A Ti C9A 7_575 7_575 55.4(2) ?
C3A Ti C9A 7_575 7_575 33.4(2) ?
C8B Ti C9A 7_575 7_575 172.8(2) ?
C8A Ti C9A 7_575 7_575 32.3(2) ?
C9B Ti C9A 7_575 7_575 140.0(2) y
C2A C1A C8A . . 108.2(5) ?
C3A C2A C1A . . 107.6(5) ?
C3A C2A C10A . . 124.5(5) y
C1A C2A C10A . . 127.9(5) y
C2A C3A C9A . . 108.2(5) ?
C5A C4A C9A . . 117.9(7) ?
C4A C5A C6A . . 121.1(5) ?
C7A C6A C5A . . 121.3(5) ?
C6A C7A C8A . . 117.6(7) ?
C9A C8A C1A . . 107.6(4) ?
C9A C8A C7A . . 120.9(5) ?
C1A C8A C7A . . 131.0(6) ?
C8A C9A C3A . . 107.8(4) ?
C8A C9A C4A . . 121.0(5) ?
C3A C9A C4A . . 130.8(6) ?
C2A C10A C10B . . 107.9(5) y
C2B C1B C8B . . 108.6(5) ?
C1B C2B C3B . . 107.5(5) ?
C1B C2B C10B . . 127.2(5) y
C3B C2B C10B . . 125.1(6) y
C2B C3B C9B . . 108.6(5) ?
C5B C4B C9B . . 117.3(7) ?
C4B C5B C6B . . 122.3(5) ?
C7B C6B C5B . . 120.5(5) ?
C6B C7B C8B . . 118.4(7) ?
C9B C8B C1B . . 107.5(4) ?
C9B C8B C7B . . 120.2(5) ?
C1B C8B C7B . . 131.9(6) ?
C8B C9B C3B . . 107.3(4) ?
C8B C9B C4B . . 120.6(5) ?
C3B C9B C4B . . 132.0(6) ?
C2B C10B C10A . . 109.3(6) y

loop_
_geom_bond_atom_site_label_1
_geom_bond_atom_site_label_2
_geom_bond_site_symmetry_2
_geom_bond_distance
_geom_bond_publ_flag
Ti Cl2 . 2.314(2) y
Ti Cl1 . 2.351(2) y
Ti C1B 7_575 2.353(6) y
Ti C1A 7_575 2.358(6) y
Ti C3B 7_575 2.370(6) y
Ti C2B 7_575 2.375(6) y
Ti C2A 7_575 2.383(6) y
Ti C3A 7_575 2.391(6) y
Ti C8B 7_575 2.486(6) y
Ti C8A 7_575 2.500(6) y
Ti C9B 7_575 2.509(6) y
Ti C9A 7_575 2.538(6) y
C1A C2A . 1.406(6) y
C1A C8A . 1.427(6) y
C2A C3A . 1.405(7) y
C2A C10A . 1.511(6) y
C3A C9A . 1.423(6) y
C4A C5A . 1.341(8) y
C4A C9A . 1.432(7) y
C5A C6A . 1.481(13) y
C6A C7A . 1.348(8) y
C7A C8A . 1.435(6) y
C8A C9A . 1.401(9) y
C10A C10B . 1.515(6) y
C1B C2B . 1.405(6) ?
C1B C8B . 1.420(6) ?
C2B C3B . 1.406(7) ?
C2B C10B . 1.512(6) y
C3B C9B . 1.423(6) ?
C4B C5B . 1.353(9) ?
C4B C9B . 1.427(7) ?
C5B C6B . 1.455(15) ?
C6B C7B . 1.344(9) ?
C7B C8B . 1.430(7) ?
C8B C9B . 1.417(10) ?
